data_2002284
loop_
_publ_author_name
'Schulze, A R'
'Mueller-Buschbaum, Hk'

_publ_section_title 'Zur Struktur von monoklinem Sr Al2 O4'
_journal_name_full
;
Zeitschrift fuer Anorganische und Allgemeine Chemie
;
_journal_page_first 205
_journal_page_last 210
_journal_paper_doi 10.1002/zaac.19814750423
_journal_volume 475
_journal_year 1981
_chemical_formula_structural 'Sr Al2 O4'
_chemical_formula_sum 'Al2 O4 Sr'
_chemical_name_systematic 'Strontium dialuminium oxide'
_space_group_IT_number 4
_symmetry_cell_setting monoclinic
_symmetry_Int_Tables_number 4
_symmetry_space_group_name_Hall 'P 2yb'
_symmetry_space_group_name_H-M 'P 1 21 1'
_cell_angle_alpha 90
_cell_angle_beta 93.42
_cell_angle_gamma 90
_cell_formula_units_Z 4
_cell_length_a 8.447
_cell_length_b 8.816
_cell_length_c 5.163
_cell_volume 383.8
_refine_ls_R_factor_all 0.096
_cod_database_code 2002284

loop_
_symmetry_equiv_pos_as_xyz
x,y,z
-x,1/2+y,-z

loop_
_atom_site_label
_atom_site_type_symbol
_atom_site_symmetry_multiplicity
_atom_site_Wyckoff_symbol
_atom_site_fract_x
_atom_site_fract_y
_atom_site_fract_z
_atom_site_occupancy
_atom_site_attached_hydrogens
_atom_site_calc_flag
Sr1 Sr2+ 2 a 0.4905 0. 0.2507 1. 0 d
Sr2 Sr2+ 2 a 0.0292 0.9929 0.202 1. 0 d
Al1 Al3+ 2 a 0.1895 0.8314 0.7158 1. 0 d
Al2 Al3+ 2 a 0.7997 0.8394 0.7287 1. 0 d
Al3 Al3+ 2 a 0.7087 0.6685 0.2236 1. 0 d
Al4 Al3+ 2 a 0.6809 0.1707 0.7975 1. 0 d
O1 O2- 2 a 0.265 0.174 0.436 1. 0 d
O2 O2- 2 a 0.736 0.316 0.589 1. 0 d
O3 O2- 2 a 0.327 0.493 0.345 1. 0 d
O4 O2- 2 a 0.265 0.984 0.898 1. 0 d
O5 O2- 2 a 0.174 0.297 0.936 1. 0 d
O6 O2- 2 a 0.206 0.669 0.906 1. 0 d
O7 O2- 2 a 0.487 0.219 0.876 1. 0 d
O8 O2- 2 a 0.99 0.888 0.651 1. 0 d

loop_
_atom_type_symbol
_atom_type_oxidation_number
Sr2+ 2.000
Al3+ 3.000
O2- -2.000
